data_1544467
loop_
_publ_author_name
'Hamada, Y.'
'Hamao, N.'
'Kataoka, K.'
'Ishida, N.'
'Idemoto, Y.'
'Akimoto, J.'

_publ_section_title
;
 Single crystal synthesis, crystal structure and electrochemical property
 of spinel-type LiCoMnO4 as 5 V positive electrode materials
;
_journal_name_full 'Journal of the Ceramic Society of Japan'
_journal_page_first 706
_journal_page_last 710
_journal_volume 124
_journal_year 2016
_chemical_formula_sum 'Co Li Mn O4'
_chemical_name_common LiCoMnO4
_space_group_IT_number 227
_space_group_name_H-M_alt 'F d -3 m'
_symmetry_space_group_name_Hall 'F 4d 2 3 -1d'
_symmetry_space_group_name_H-M 'F d -3 m :1'
_cell_angle_alpha 90
_cell_angle_beta 90
_cell_angle_gamma 90
_cell_formula_units_Z 8
_cell_length_a 8.05812(14)
_cell_length_b 8.05812(14)
_cell_length_c 8.05812(14)
_cell_volume 523.240(16)
_cod_data_source_file LiCoMnO4.cif
_cod_data_source_block LiCoMnO4
_cod_original_formula_sum 'Li Co Mn O4'
_cod_database_code 1544467

loop_
_space_group_symop_operation_xyz
'x, y, z'
'-x, -y+1/2, z+1/2'
'-x+1/2, y+1/2, -z'
'x+1/2, -y, -z+1/2'
'z, x, y'
'z+1/2, -x, -y+1/2'
'-z, -x+1/2, y+1/2'
'-z+1/2, x+1/2, -y'
'y, z, x'
'-y+1/2, z+1/2, -x'
'y+1/2, -z, -x+1/2'
'-y, -z+1/2, x+1/2'
'y+3/4, x+1/4, -z+3/4'
'-y+1/4, -x+1/4, -z+1/4'
'y+1/4, -x+3/4, z+3/4'
'-y+3/4, x+3/4, z+1/4'
'x+3/4, z+1/4, -y+3/4'
'-x+3/4, z+3/4, y+1/4'
'-x+1/4, -z+1/4, -y+1/4'
'x+1/4, -z+3/4, y+3/4'
'z+3/4, y+1/4, -x+3/4'
'z+1/4, -y+3/4, x+3/4'
'-z+3/4, y+3/4, x+1/4'
'-z+1/4, -y+1/4, -x+1/4'
'-x+1/4, -y+1/4, -z+1/4'
'x+1/4, y+3/4, -z+3/4'
'x+3/4, -y+3/4, z+1/4'
'-x+3/4, y+1/4, z+3/4'
'-z+1/4, -x+1/4, -y+1/4'
'-z+3/4, x+1/4, y+3/4'
'z+1/4, x+3/4, -y+3/4'
'z+3/4, -x+3/4, y+1/4'
'-y+1/4, -z+1/4, -x+1/4'
'y+3/4, -z+3/4, x+1/4'
'-y+3/4, z+1/4, x+3/4'
'y+1/4, z+3/4, -x+3/4'
'-y+1/2, -x, z+1/2'
'y, x, z'
'-y, x+1/2, -z+1/2'
'y+1/2, -x+1/2, -z'
'-x+1/2, -z, y+1/2'
'x+1/2, -z+1/2, -y'
'x, z, y'
'-x, z+1/2, -y+1/2'
'-z+1/2, -y, x+1/2'
'-z, y+1/2, -x+1/2'
'z+1/2, -y+1/2, -x'
'z, y, x'
'x, y+1/2, z+1/2'
'-x, -y, z'
'-x+1/2, y, -z+1/2'
'x+1/2, -y+1/2, -z'
'z, x+1/2, y+1/2'
'z+1/2, -x+1/2, -y'
'-z, -x, y'
'-z+1/2, x, -y+1/2'
'y, z+1/2, x+1/2'
'-y+1/2, z, -x+1/2'
'y+1/2, -z+1/2, -x'
'-y, -z, x'
'y+3/4, x+3/4, -z+1/4'
'-y+1/4, -x+3/4, -z+3/4'
'y+1/4, -x+1/4, z+1/4'
'-y+3/4, x+1/4, z+3/4'
'x+3/4, z+3/4, -y+1/4'
'-x+3/4, z+1/4, y+3/4'
'-x+1/4, -z+3/4, -y+3/4'
'x+1/4, -z+1/4, y+1/4'
'z+3/4, y+3/4, -x+1/4'
'z+1/4, -y+1/4, x+1/4'
'-z+3/4, y+1/4, x+3/4'
'-z+1/4, -y+3/4, -x+3/4'
'-x+1/4, -y+3/4, -z+3/4'
'x+1/4, y+1/4, -z+1/4'
'x+3/4, -y+1/4, z+3/4'
'-x+3/4, y+3/4, z+1/4'
'-z+1/4, -x+3/4, -y+3/4'
'-z+3/4, x+3/4, y+1/4'
'z+1/4, x+1/4, -y+1/4'
'z+3/4, -x+1/4, y+3/4'
'-y+1/4, -z+3/4, -x+3/4'
'y+3/4, -z+1/4, x+3/4'
'-y+3/4, z+3/4, x+1/4'
'y+1/4, z+1/4, -x+1/4'
'-y+1/2, -x+1/2, z'
'y, x+1/2, z+1/2'
'-y, x, -z'
'y+1/2, -x, -z+1/2'
'-x+1/2, -z+1/2, y'
'x+1/2, -z, -y+1/2'
'x, z+1/2, y+1/2'
'-x, z, -y'
'-z+1/2, -y+1/2, x'
'-z, y, -x'
'z+1/2, -y, -x+1/2'
'z, y+1/2, x+1/2'
'x+1/2, y, z+1/2'
'-x+1/2, -y+1/2, z'
'-x, y+1/2, -z+1/2'
'x, -y, -z'
'z+1/2, x, y+1/2'
'z, -x, -y'
'-z+1/2, -x+1/2, y'
'-z, x+1/2, -y+1/2'
'y+1/2, z, x+1/2'
'-y, z+1/2, -x+1/2'
'y, -z, -x'
'-y+1/2, -z+1/2, x'
'y+1/4, x+1/4, -z+1/4'
'-y+3/4, -x+1/4, -z+3/4'
'y+3/4, -x+3/4, z+1/4'
'-y+1/4, x+3/4, z+3/4'
'x+1/4, z+1/4, -y+1/4'
'-x+1/4, z+3/4, y+3/4'
'-x+3/4, -z+1/4, -y+3/4'
'x+3/4, -z+3/4, y+1/4'
'z+1/4, y+1/4, -x+1/4'
'z+3/4, -y+3/4, x+1/4'
'-z+1/4, y+3/4, x+3/4'
'-z+3/4, -y+1/4, -x+3/4'
'-x+3/4, -y+1/4, -z+3/4'
'x+3/4, y+3/4, -z+1/4'
'x+1/4, -y+3/4, z+3/4'
'-x+1/4, y+1/4, z+1/4'
'-z+3/4, -x+1/4, -y+3/4'
'-z+1/4, x+1/4, y+1/4'
'z+3/4, x+3/4, -y+1/4'
'z+1/4, -x+3/4, y+3/4'
'-y+3/4, -z+1/4, -x+3/4'
'y+1/4, -z+3/4, x+3/4'
'-y+1/4, z+1/4, x+1/4'
'y+3/4, z+3/4, -x+1/4'
'-y, -x, z'
'y+1/2, x, z+1/2'
'-y+1/2, x+1/2, -z'
'y, -x+1/2, -z+1/2'
'-x, -z, y'
'x, -z+1/2, -y+1/2'
'x+1/2, z, y+1/2'
'-x+1/2, z+1/2, -y'
'-z, -y, x'
'-z+1/2, y+1/2, -x'
'z, -y+1/2, -x+1/2'
'z+1/2, y, x+1/2'
'x+1/2, y+1/2, z'
'-x+1/2, -y, z+1/2'
'-x, y, -z'
'x, -y+1/2, -z+1/2'
'z+1/2, x+1/2, y'
'z, -x+1/2, -y+1/2'
'-z+1/2, -x, y+1/2'
'-z, x, -y'
'y+1/2, z+1/2, x'
'-y, z, -x'
'y, -z+1/2, -x+1/2'
'-y+1/2, -z, x+1/2'
'y+1/4, x+3/4, -z+3/4'
'-y+3/4, -x+3/4, -z+1/4'
'y+3/4, -x+1/4, z+3/4'
'-y+1/4, x+1/4, z+1/4'
'x+1/4, z+3/4, -y+3/4'
'-x+1/4, z+1/4, y+1/4'
'-x+3/4, -z+3/4, -y+1/4'
'x+3/4, -z+1/4, y+3/4'
'z+1/4, y+3/4, -x+3/4'
'z+3/4, -y+1/4, x+3/4'
'-z+1/4, y+1/4, x+1/4'
'-z+3/4, -y+3/4, -x+1/4'
'-x+3/4, -y+3/4, -z+1/4'
'x+3/4, y+1/4, -z+3/4'
'x+1/4, -y+1/4, z+1/4'
'-x+1/4, y+3/4, z+3/4'
'-z+3/4, -x+3/4, -y+1/4'
'-z+1/4, x+3/4, y+3/4'
'z+3/4, x+1/4, -y+3/4'
'z+1/4, -x+1/4, y+1/4'
'-y+3/4, -z+3/4, -x+1/4'
'y+1/4, -z+1/4, x+1/4'
'-y+1/4, z+3/4, x+3/4'
'y+3/4, z+1/4, -x+3/4'
'-y, -x+1/2, z+1/2'
'y+1/2, x+1/2, z'
'-y+1/2, x, -z+1/2'
'y, -x, -z'
'-x, -z+1/2, y+1/2'
'x, -z, -y'
'x+1/2, z+1/2, y'
'-x+1/2, z, -y+1/2'
'-z, -y+1/2, x+1/2'
'-z+1/2, y, -x+1/2'
'z, -y, -x'
'z+1/2, y+1/2, x'

loop_
_atom_site_label
_atom_site_occupancy
_atom_site_fract_x
_atom_site_fract_y
_atom_site_fract_z
_atom_site_adp_type
_atom_site_U_iso_or_equiv
_atom_site_type_symbol
Li1 0.9580 0.125000 0.125000 0.125000 Uiso 0.013000 Li
Co1 0.0420 0.125000 0.125000 0.125000 Uiso 0.013000 Co
M 0.4790 0.500000 0.500000 0.500000 Uiso 0.003600 Co
M 0.5150 0.500000 0.500000 0.500000 Uiso 0.003600 Mn
M 0.0060 0.500000 0.500000 0.500000 Uiso 0.003600 Li
O 1.0 0.2630(2) 0.2630(2) 0.2630(2) Uiso 0.005100 O
